data_4121901
loop_
_publ_author_name
'Liu, Tian-Fu'
'Zou, Lanfang'
'Feng, Dawei'
'Chen, Ying-Pin'
'Fordham, Stephen'
'Wang, Xuan'
'Liu, Yangyang'
'Zhou, Hong-Cai'

_publ_section_title
;
 Stepwise Synthesis of Robust Metal-Organic Frameworks via Postsynthetic
 Metathesis and Oxidation of Metal Nodes in a Single-Crystal to
 Single-Crystal Transformation.
;
_journal_issue 22
_journal_name_full 'Journal of the American Chemical Society'
_journal_page_first 7813
_journal_paper_doi 10.1021/ja5023283
_journal_volume 136
_journal_year 2014
_chemical_formula_moiety '(Fe3 O (OH)3) (C32 H22 O8)'
_chemical_formula_sum 'C32 H25 Fe3 O12'
_chemical_formula_weight 769.07
_chemical_name_systematic
; 
 ? 
;
_space_group_IT_number 225
_symmetry_cell_setting cubic
_symmetry_space_group_name_Hall '-F 4 2 3'
_symmetry_space_group_name_H-M 'F m -3 m'
_atom_sites_solution_hydrogens geom
_atom_sites_solution_primary direct
_atom_sites_solution_secondary difmap
_audit_creation_method SHELXL-97
_cell_angle_alpha 90.00
_cell_angle_beta 90.00
_cell_angle_gamma 90.00
_cell_formula_units_Z 24
_cell_length_a 40.77(4)
_cell_length_b 40.77(4)
_cell_length_c 40.77(4)
_cell_measurement_reflns_used 4209
_cell_measurement_temperature 110(2)
_cell_measurement_theta_max 20.4265
_cell_measurement_theta_min 2.1776
_cell_volume 67768(12)
_computing_cell_refinement 'SAINT+ ver. (Bruker, 2001)'
_computing_data_collection 'APEX2  (Bruker, 2008)'
_computing_data_reduction 'SAINT+ ver. (Bruker, 2001)'
_computing_molecular_graphics 'SHELXTL (Sheldrick, 2008)'
_computing_publication_material 'SHELXTL (Sheldrick, 2008)'
_computing_structure_refinement 'SHELXL-12 (Sheldrick, 2012)'
_computing_structure_solution 'SHELXTL (Sheldrick, 2008)'
_diffrn_ambient_temperature 110(2)
_diffrn_measured_fraction_theta_full 0.998
_diffrn_measured_fraction_theta_max 0.998
_diffrn_measurement_device_type 'Bruker SMART APEX II CCD area detector'
_diffrn_measurement_method 'phi and omega scans'
_diffrn_radiation_monochromator graphite
_diffrn_radiation_source 'fine-focus sealed tube'
_diffrn_radiation_type MoK\a
_diffrn_radiation_wavelength 0.71073
_diffrn_reflns_av_R_equivalents 0.1498
_diffrn_reflns_av_sigmaI/netI 0.0817
_diffrn_reflns_limit_h_max 45
_diffrn_reflns_limit_h_min -44
_diffrn_reflns_limit_k_max 45
_diffrn_reflns_limit_k_min -45
_diffrn_reflns_limit_l_max 45
_diffrn_reflns_limit_l_min -41
_diffrn_reflns_number 71593
_diffrn_reflns_theta_full 23.54
_diffrn_reflns_theta_max 23.54
_diffrn_reflns_theta_min 1.66
_exptl_absorpt_coefficient_mu 0.398
_exptl_absorpt_correction_T_max 0.9246
_exptl_absorpt_correction_T_min 0.9246
_exptl_absorpt_correction_type multi-scan
_exptl_absorpt_process_details 'SADABS (Sheldrick, 2008)'
_exptl_crystal_colour Brown
_exptl_crystal_density_diffrn 0.452
_exptl_crystal_density_meas ?
_exptl_crystal_density_method 'not measured'
_exptl_crystal_description Block
_exptl_crystal_F_000 9384
_exptl_crystal_size_max 0.20
_exptl_crystal_size_mid 0.20
_exptl_crystal_size_min 0.20
_platon_squeeze_details
;
;
_refine_diff_density_max 0.496
_refine_diff_density_min -0.512
_refine_diff_density_rms 0.060
_refine_ls_extinction_method none
_refine_ls_goodness_of_fit_ref 1.007
_refine_ls_hydrogen_treatment constr
_refine_ls_matrix_type full
_refine_ls_number_parameters 56
_refine_ls_number_reflns 2513
_refine_ls_number_restraints 25
_refine_ls_restrained_S_all 1.002
_refine_ls_R_factor_all 0.2673
_refine_ls_R_factor_gt 0.1289
_refine_ls_shift/su_max 0.000
_refine_ls_shift/su_mean 0.000
_refine_ls_structure_factor_coef Fsqd
_refine_ls_weighting_details 'calc w=1/[\s^2^(Fo^2^)+(0.0300P)^2^+740.0000P] where P=(Fo^2^+2Fc^2^)/3'
_refine_ls_weighting_scheme calc
_refine_ls_wR_factor_gt 0.2529
_refine_ls_wR_factor_ref 0.3099
_reflns_number_gt 937
_reflns_number_total 2513
_reflns_threshold_expression >2sigma(I)
_cod_data_source_file ja5023283_si_003.cif
_cod_data_source_block tffe_sq
_cod_depositor_comments
;
The following automatic conversions were performed:

'_symmetry_cell_setting' value 'Cubic' changed to 'cubic' according
to
/usr/data/users/saulius/crontab/automatic-downloads/rss-feeds/ACS/lib/dictionaries/cif_core.dic
dictionary named 'cif_core.dic' version 2.4.2 from 2011-04-26.

Automatic conversion script
Id: cif_fix_values 2281 2013-09-26 08:29:07Z andrius 

 Adding full bibliography for 4121900--4121902.cif.

The following automatic conversions were performed:

'_exptl_crystal_density_meas' value 'not measured' was changed to '?'
- the value is perceived as not measured.

Automatic conversion script
Id: cif_fix_values 3008 2015-01-20 13:52:24Z robertas 
;
_cod_original_cell_volume 67753
_cod_original_sg_symbol_H-M Fm-3m
_cod_database_code 4121901

loop_
_symmetry_equiv_pos_as_xyz
'x, y, z'
'-y, x, z'
'-x, -y, z'
'y, -x, z'
'x, -z, y'
'x, -y, -z'
'x, z, -y'
'z, y, -x'
'-x, y, -z'
'-z, y, x'
'z, x, y'
'y, z, x'
'-y, -z, x'
'z, -x, -y'
'-y, z, -x'
'-z, -x, y'
'-z, x, -y'
'y, -z, -x'
'y, x, -z'
'-y, -x, -z'
'-x, z, y'
'-x, -z, -y'
'z, -y, x'
'-z, -y, -x'
'x, y+1/2, z+1/2'
'-y, x+1/2, z+1/2'
'-x, -y+1/2, z+1/2'
'y, -x+1/2, z+1/2'
'x, -z+1/2, y+1/2'
'x, -y+1/2, -z+1/2'
'x, z+1/2, -y+1/2'
'z, y+1/2, -x+1/2'
'-x, y+1/2, -z+1/2'
'-z, y+1/2, x+1/2'
'z, x+1/2, y+1/2'
'y, z+1/2, x+1/2'
'-y, -z+1/2, x+1/2'
'z, -x+1/2, -y+1/2'
'-y, z+1/2, -x+1/2'
'-z, -x+1/2, y+1/2'
'-z, x+1/2, -y+1/2'
'y, -z+1/2, -x+1/2'
'y, x+1/2, -z+1/2'
'-y, -x+1/2, -z+1/2'
'-x, z+1/2, y+1/2'
'-x, -z+1/2, -y+1/2'
'z, -y+1/2, x+1/2'
'-z, -y+1/2, -x+1/2'
'x+1/2, y, z+1/2'
'-y+1/2, x, z+1/2'
'-x+1/2, -y, z+1/2'
'y+1/2, -x, z+1/2'
'x+1/2, -z, y+1/2'
'x+1/2, -y, -z+1/2'
'x+1/2, z, -y+1/2'
'z+1/2, y, -x+1/2'
'-x+1/2, y, -z+1/2'
'-z+1/2, y, x+1/2'
'z+1/2, x, y+1/2'
'y+1/2, z, x+1/2'
'-y+1/2, -z, x+1/2'
'z+1/2, -x, -y+1/2'
'-y+1/2, z, -x+1/2'
'-z+1/2, -x, y+1/2'
'-z+1/2, x, -y+1/2'
'y+1/2, -z, -x+1/2'
'y+1/2, x, -z+1/2'
'-y+1/2, -x, -z+1/2'
'-x+1/2, z, y+1/2'
'-x+1/2, -z, -y+1/2'
'z+1/2, -y, x+1/2'
'-z+1/2, -y, -x+1/2'
'x+1/2, y+1/2, z'
'-y+1/2, x+1/2, z'
'-x+1/2, -y+1/2, z'
'y+1/2, -x+1/2, z'
'x+1/2, -z+1/2, y'
'x+1/2, -y+1/2, -z'
'x+1/2, z+1/2, -y'
'z+1/2, y+1/2, -x'
'-x+1/2, y+1/2, -z'
'-z+1/2, y+1/2, x'
'z+1/2, x+1/2, y'
'y+1/2, z+1/2, x'
'-y+1/2, -z+1/2, x'
'z+1/2, -x+1/2, -y'
'-y+1/2, z+1/2, -x'
'-z+1/2, -x+1/2, y'
'-z+1/2, x+1/2, -y'
'y+1/2, -z+1/2, -x'
'y+1/2, x+1/2, -z'
'-y+1/2, -x+1/2, -z'
'-x+1/2, z+1/2, y'
'-x+1/2, -z+1/2, -y'
'z+1/2, -y+1/2, x'
'-z+1/2, -y+1/2, -x'
'-x, -y, -z'
'y, -x, -z'
'x, y, -z'
'-y, x, -z'
'-x, z, -y'
'-x, y, z'
'-x, -z, y'
'-z, -y, x'
'x, -y, z'
'z, -y, -x'
'-z, -x, -y'
'-y, -z, -x'
'y, z, -x'
'-z, x, y'
'y, -z, x'
'z, x, -y'
'z, -x, y'
'-y, z, x'
'-y, -x, z'
'y, x, z'
'x, -z, -y'
'x, z, y'
'-z, y, -x'
'z, y, x'
'-x, -y+1/2, -z+1/2'
'y, -x+1/2, -z+1/2'
'x, y+1/2, -z+1/2'
'-y, x+1/2, -z+1/2'
'-x, z+1/2, -y+1/2'
'-x, y+1/2, z+1/2'
'-x, -z+1/2, y+1/2'
'-z, -y+1/2, x+1/2'
'x, -y+1/2, z+1/2'
'z, -y+1/2, -x+1/2'
'-z, -x+1/2, -y+1/2'
'-y, -z+1/2, -x+1/2'
'y, z+1/2, -x+1/2'
'-z, x+1/2, y+1/2'
'y, -z+1/2, x+1/2'
'z, x+1/2, -y+1/2'
'z, -x+1/2, y+1/2'
'-y, z+1/2, x+1/2'
'-y, -x+1/2, z+1/2'
'y, x+1/2, z+1/2'
'x, -z+1/2, -y+1/2'
'x, z+1/2, y+1/2'
'-z, y+1/2, -x+1/2'
'z, y+1/2, x+1/2'
'-x+1/2, -y, -z+1/2'
'y+1/2, -x, -z+1/2'
'x+1/2, y, -z+1/2'
'-y+1/2, x, -z+1/2'
'-x+1/2, z, -y+1/2'
'-x+1/2, y, z+1/2'
'-x+1/2, -z, y+1/2'
'-z+1/2, -y, x+1/2'
'x+1/2, -y, z+1/2'
'z+1/2, -y, -x+1/2'
'-z+1/2, -x, -y+1/2'
'-y+1/2, -z, -x+1/2'
'y+1/2, z, -x+1/2'
'-z+1/2, x, y+1/2'
'y+1/2, -z, x+1/2'
'z+1/2, x, -y+1/2'
'z+1/2, -x, y+1/2'
'-y+1/2, z, x+1/2'
'-y+1/2, -x, z+1/2'
'y+1/2, x, z+1/2'
'x+1/2, -z, -y+1/2'
'x+1/2, z, y+1/2'
'-z+1/2, y, -x+1/2'
'z+1/2, y, x+1/2'
'-x+1/2, -y+1/2, -z'
'y+1/2, -x+1/2, -z'
'x+1/2, y+1/2, -z'
'-y+1/2, x+1/2, -z'
'-x+1/2, z+1/2, -y'
'-x+1/2, y+1/2, z'
'-x+1/2, -z+1/2, y'
'-z+1/2, -y+1/2, x'
'x+1/2, -y+1/2, z'
'z+1/2, -y+1/2, -x'
'-z+1/2, -x+1/2, -y'
'-y+1/2, -z+1/2, -x'
'y+1/2, z+1/2, -x'
'-z+1/2, x+1/2, y'
'y+1/2, -z+1/2, x'
'z+1/2, x+1/2, -y'
'z+1/2, -x+1/2, y'
'-y+1/2, z+1/2, x'
'-y+1/2, -x+1/2, z'
'y+1/2, x+1/2, z'
'x+1/2, -z+1/2, -y'
'x+1/2, z+1/2, y'
'-z+1/2, y+1/2, -x'
'z+1/2, y+1/2, x'

loop_
_atom_site_label
_atom_site_type_symbol
_atom_site_fract_x
_atom_site_fract_y
_atom_site_fract_z
_atom_site_U_iso_or_equiv
_atom_site_adp_type
_atom_site_occupancy
_atom_site_symmetry_multiplicity
_atom_site_calc_flag
_atom_site_refinement_flags
Fe1 Fe 0.0000 0.35990(8) 0.0000 0.1343(14) Uani 1 8 d S
Fe2 Fe 0.02727(8) 0.28953(9) 0.02727(8) 0.1823(18) Uani 0.50 2 d SP
O1 O 0.0000 0.36249(13) 0.05044(15) 0.1010(19) Uani 1 2 d SD
O2 O 0.0147(3) 0.31244(17) 0.0650(2) 0.196(9) Uani 0.50 1 d PD
C1 C 0.0000 0.33935(16) 0.07160(8) 0.1284(19) Uani 1 2 d SD
C2 C 0.0000 0.38475(9) 0.11525(9) 0.1284(19) Uani 1 4 d SD
H2A H 0.0000 0.4012 0.0988 0.154 Uiso 1 4 calc SR
C3 C 0.0000 0.35181(9) 0.10642(9) 0.1284(19) Uani 1 2 d SD
C4 C 0.0000 0.32770(9) 0.13054(9) 0.1284(19) Uani 1 2 d SD
H4A H 0.0000 0.3052 0.1245 0.154 Uiso 1 2 calc SR
C5 C 0.0000 0.33653(9) 0.16347(9) 0.1284(19) Uani 1 4 d SD
C6 C 0.0000 0.31088(9) 0.18912(9) 0.282(5) Uani 1 4 d SD
C7 C 0.029530(12) 0.29882(9) 0.20118(9) 0.282(5) Uani 1 2 d SD
C8 C 0.029532(12) 0.27471(9) 0.22529(9) 0.282(5) Uani 1 2 d SD
H8A H 0.0497 0.2665 0.2335 0.338 Uiso 1 2 calc SR
C9 C 0.0000 0.26265(9) 0.23735(9) 0.282(5) Uani 1 4 d SD
C10 C 0.06047(19) 0.31315(19) 0.18685(19) 0.282(5) Uani 1 2 d SD
H10A H 0.0731 0.3206 0.2056 0.423 Uiso 0.50 1 d PR
H10C H 0.0732 0.2961 0.1769 0.423 Uiso 0.50 1 d PR
H10B H 0.0552 0.3328 0.1741 0.423 Uiso 0.50 1 d PR
O1S O 0.0000 0.3122(3) 0.0000 0.108(4) Uani 1 8 d S
O2S O 0.0000 0.4133(3) 0.0000 0.238(7) Uani 1 8 d S
H2SA H 0.0000 0.4201 -0.0194 0.356 Uiso 0.25 2 calc SPR
O3S O 0.0366(4) 0.2448(3) 0.0366(4) 0.238(7) Uani 0.50 2 d SP
H3SA H 0.0191 0.2339 0.0364 0.356 Uiso 0.25 1 calc PR

loop_
_atom_site_aniso_label
_atom_site_aniso_U_11
_atom_site_aniso_U_22
_atom_site_aniso_U_33
_atom_site_aniso_U_23
_atom_site_aniso_U_13
_atom_site_aniso_U_12
Fe1 0.153(2) 0.096(3) 0.153(2) 0.000 0.000 0.000
Fe2 0.213(3) 0.121(3) 0.213(3) 0.010(2) 0.015(3) 0.010(2)
O1 0.117(5) 0.057(4) 0.128(5) -0.014(3) 0.000 0.000
O2 0.35(3) 0.077(5) 0.161(8) -0.001(6) 0.012(9) 0.083(9)
C1 0.167(4) 0.104(5) 0.114(5) 0.004(4) 0.000 0.000
C2 0.167(4) 0.104(5) 0.114(5) 0.004(4) 0.000 0.000
C3 0.167(4) 0.104(5) 0.114(5) 0.004(4) 0.000 0.000
C4 0.167(4) 0.104(5) 0.114(5) 0.004(4) 0.000 0.000
C5 0.167(4) 0.104(5) 0.114(5) 0.004(4) 0.000 0.000
C6 0.198(9) 0.324(8) 0.324(8) 0.212(8) 0.000 0.000
C7 0.198(9) 0.324(8) 0.324(8) 0.212(8) 0.000 0.000
C8 0.198(9) 0.324(8) 0.324(8) 0.212(8) 0.000 0.000
C9 0.198(9) 0.324(8) 0.324(8) 0.212(8) 0.000 0.000
C10 0.198(9) 0.324(8) 0.324(8) 0.212(8) 0.000 0.000
O1S 0.117(6) 0.090(10) 0.117(6) 0.000 0.000 0.000
O2S 0.338(11) 0.036(5) 0.338(11) 0.000 0.000 0.000
O3S 0.338(11) 0.036(5) 0.338(11) 0.000 0.000 0.000

loop_
_atom_type_symbol
_atom_type_description
_atom_type_scat_dispersion_real
_atom_type_scat_dispersion_imag
_atom_type_scat_source
C C 0.0033 0.0016 'International Tables Vol C Tables 4.2.6.8 and 6.1.1.4'
H H 0.0000 0.0000 'International Tables Vol C Tables 4.2.6.8 and 6.1.1.4'
N N 0.0061 0.0033 'International Tables Vol C Tables 4.2.6.8 and 6.1.1.4'
O O 0.0106 0.0060 'International Tables Vol C Tables 4.2.6.8 and 6.1.1.4'
Fe Fe 0.3463 0.8444 'International Tables Vol C Tables 4.2.6.8 and 6.1.1.4'

loop_
_geom_angle_atom_site_label_1
_geom_angle_atom_site_label_2
_geom_angle_atom_site_label_3
_geom_angle
_geom_angle_site_symmetry_1
_geom_angle_site_symmetry_3
O1S Fe1 O1 92.94(17) . .
O1S Fe1 O1 92.94(17) . 8
O1 Fe1 O1 89.849(18) . 8
O1S Fe1 O1 92.94(17) . 10
O1 Fe1 O1 89.849(18) . 10
O1 Fe1 O1 174.1(3) 8 10
O1S Fe1 O1 92.94(17) . 99
O1 Fe1 O1 174.1(3) . 99
O1 Fe1 O1 89.849(18) 8 99
O1 Fe1 O1 89.849(18) 10 99
O1S Fe1 O2S 180.000(1) . .
O1 Fe1 O2S 87.06(17) . .
O1 Fe1 O2S 87.06(17) 8 .
O1 Fe1 O2S 87.06(17) 10 .
O1 Fe1 O2S 87.06(17) 99 .
O1S Fe2 O2 94.7(4) . 120
O1S Fe2 O2 94.7(4) . .
O2 Fe2 O2 101.5(8) 120 .
O1S Fe2 O3S 136.9(7) . .
O2 Fe2 O3S 111.7(4) 120 .
O2 Fe2 O3S 111.7(4) . .
O1S Fe2 Fe2 52.44(16) . 99
O2 Fe2 Fe2 74.1(4) 120 99
O2 Fe2 Fe2 145.3(3) . 99
O3S Fe2 Fe2 101.5(4) . 99
O1S Fe2 Fe2 52.44(16) . 102
O2 Fe2 Fe2 145.3(3) 120 102
O2 Fe2 Fe2 74.1(4) . 102
O3S Fe2 Fe2 101.5(4) . 102
Fe2 Fe2 Fe2 90.0 99 102
C1 O1 Fe1 129.5(4) . .
O2 O2 C1 62.0(6) 102 .
O2 O2 Fe2 105.9(4) 102 .
C1 O2 Fe2 136.9(7) . .
O1 C1 O2 119.4(5) . .
O1 C1 O2 119.4(5) . 102
O2 C1 O2 56.0(13) . 102
O1 C1 C3 112.7(6) . .
O2 C1 C3 119.2(6) . .
O2 C1 C3 119.2(6) 102 .
C3 C2 C3 120.01(14) . 141
C3 C2 H2A 120.0 . .
C3 C2 H2A 120.0 141 .
C4 C3 C2 119.99(11) . .
C4 C3 C1 115.3(3) . .
C2 C3 C1 124.7(3) . .
C3 C4 C5 120.00(6) . .
C3 C4 H4A 120.0 . .
C5 C4 H4A 120.0 . .
C4 C5 C4 120.01(11) 141 .
C4 C5 C6 120.00(5) 141 .
C4 C5 C6 120.00(5) . .
C7 C6 C7 119.98(10) 46 .
C7 C6 C5 120.01(5) 46 .
C7 C6 C5 120.01(5) . .
C6 C7 C8 120.01(6) . .
C6 C7 C10 116.8(5) . .
C8 C7 C10 123.2(5) . .
C9 C8 C7 120.00(6) . .
C9 C8 H8A 120.0 . .
C7 C8 H8A 120.0 . .
C8 C9 C8 120.00(10) . 46
C8 C9 C9 120.00(5) . 121
C8 C9 C9 120.00(5) 46 121
C7 C10 H10A 105.1 . .
C7 C10 H10C 109.7 . .
H10A C10 H10C 105.9 . .
C7 C10 H10B 109.8 . .
H10A C10 H10B 106.0 . .
H10C C10 H10B 119.3 . .
Fe2 O1S Fe2 75.1(3) 9 99
Fe2 O1S Fe2 75.1(3) 9 102
Fe2 O1S Fe2 119.1(7) 99 102
Fe2 O1S Fe2 119.1(7) 9 .
Fe2 O1S Fe2 75.1(3) 99 .
Fe2 O1S Fe2 75.1(3) 102 .
Fe2 O1S Fe1 120.5(4) 9 .
Fe2 O1S Fe1 120.5(4) 99 .
Fe2 O1S Fe1 120.5(4) 102 .
Fe2 O1S Fe1 120.5(4) . .
Fe1 O2S H2SA 109.5 . .
Fe2 O3S H3SA 109.5 . .

loop_
_geom_bond_atom_site_label_1
_geom_bond_atom_site_label_2
_geom_bond_distance
_geom_bond_site_symmetry_2
Fe1 O1S 1.944(13) .
Fe1 O1 2.059(6) .
Fe1 O1 2.059(6) 8
Fe1 O1 2.059(6) 10
Fe1 O1 2.059(6) 99
Fe1 O2S 2.175(13) .
Fe2 O1S 1.824(7) .
Fe2 O2 1.869(8) 120
Fe2 O2 1.869(8) .
Fe2 O3S 1.902(13) .
Fe2 Fe2 2.223(7) 99
Fe2 Fe2 2.223(7) 102
O1 C1 1.278(2) .
O2 O2 1.20(2) 102
O2 C1 1.279(2) .
C1 O2 1.280(2) 102
C1 C3 1.5080(19) .
C2 C3 1.3902(18) .
C2 C3 1.3902(18) 141
C2 H2A 0.9500 .
C3 C4 1.3901(17) .
C4 C5 1.3902(16) .
C4 H4A 0.9500 .
C5 C4 1.3902(16) 141
C5 C6 1.479(3) .
C6 C7 1.3902(16) 46
C6 C7 1.3902(16) .
C7 C8 1.3902(17) .
C7 C10 1.5079(19) .
C8 C9 1.3902(16) .
C8 H8A 0.9500 .
C9 C8 1.3902(16) 46
C9 C9 1.458(11) 121
C10 H10A 0.9713 .
C10 H10C 0.9584 .
C10 H10B 0.9787 .
O1S Fe2 1.823(7) 9
O1S Fe2 1.823(7) 99
O1S Fe2 1.823(7) 102
O2S H2SA 0.8400 .
O3S H3SA 0.8400 .

loop_
_geom_torsion_atom_site_label_1
_geom_torsion_atom_site_label_2
_geom_torsion_atom_site_label_3
_geom_torsion_atom_site_label_4
_geom_torsion
_geom_torsion_site_symmetry_1
_geom_torsion_site_symmetry_4
O1S Fe1 O1 C1 0.0 . .
O1 Fe1 O1 C1 -92.94(17) 8 .
O1 Fe1 O1 C1 92.94(17) 10 .
O1 Fe1 O1 C1 180.000(3) 99 .
O2S Fe1 O1 C1 180.0 . .
O1S Fe2 O2 O2 48.8(3) . 102
O2 Fe2 O2 O2 144.5(3) 120 102
O3S Fe2 O2 O2 -96.4(6) . 102
Fe2 Fe2 O2 O2 65.8(6) 99 102
Fe2 Fe2 O2 O2 0.003(2) 102 102
O1S Fe2 O2 C1 -17.0(14) . .
O2 Fe2 O2 C1 78.7(16) 120 .
O3S Fe2 O2 C1 -162.2(13) . .
Fe2 Fe2 O2 C1 0.0(19) 99 .
Fe2 Fe2 O2 C1 -65.8(13) 102 .
Fe1 O1 C1 O2 32.6(7) . .
Fe1 O1 C1 O2 -32.6(7) . 102
Fe1 O1 C1 C3 180.0 . .
O2 O2 C1 O1 -107.4(5) 102 .
Fe2 O2 C1 O1 -24.0(16) . .
Fe2 O2 C1 O2 83.4(13) . 102
O2 O2 C1 C3 107.3(6) 102 .
Fe2 O2 C1 C3 -169.3(9) . .
C3 C2 C3 C4 0.0 141 .
C3 C2 C3 C1 180.0 141 .
O1 C1 C3 C4 180.0 . .
O2 C1 C3 C4 -32.5(8) . .
O2 C1 C3 C4 32.5(8) 102 .
O1 C1 C3 C2 0.000(1) . .
O2 C1 C3 C2 147.5(8) . .
O2 C1 C3 C2 -147.5(8) 102 .
C2 C3 C4 C5 0.0 . .
C1 C3 C4 C5 180.0 . .
C3 C4 C5 C4 0.0 . 141
C3 C4 C5 C6 180.0 . .
C4 C5 C6 C7 90.0(3) 141 46
C4 C5 C6 C7 -90.0(3) . 46
C4 C5 C6 C7 -90.0(3) 141 .
C4 C5 C6 C7 90.0(3) . .
C7 C6 C7 C8 0.0 46 .
C5 C6 C7 C8 180.0 . .
C7 C6 C7 C10 180.0 46 .
C5 C6 C7 C10 0.000(1) . .
C6 C7 C8 C9 0.0 . .
C10 C7 C8 C9 180.0 . .
C7 C8 C9 C8 0.0 . 46
C7 C8 C9 C9 180.0 . 121
O2 Fe2 O1S Fe2 129.0(4) 120 9
O2 Fe2 O1S Fe2 -129.0(4) . 9
O3S Fe2 O1S Fe2 0.0 . 9
Fe2 Fe2 O1S Fe2 63.1(2) 99 9
Fe2 Fe2 O1S Fe2 -63.1(2) 102 9
O2 Fe2 O1S Fe2 65.9(5) 120 99
O2 Fe2 O1S Fe2 167.9(4) . 99
O3S Fe2 O1S Fe2 -63.1(2) . 99
Fe2 Fe2 O1S Fe2 -126.2(5) 102 99
O2 Fe2 O1S Fe2 -167.9(4) 120 102
O2 Fe2 O1S Fe2 -65.9(5) . 102
O3S Fe2 O1S Fe2 63.1(2) . 102
Fe2 Fe2 O1S Fe2 126.2(5) 99 102
O2 Fe2 O1S Fe1 -51.0(4) 120 .
O2 Fe2 O1S Fe1 51.0(4) . .
O3S Fe2 O1S Fe1 180.0 . .
Fe2 Fe2 O1S Fe1 -116.9(2) 99 .
Fe2 Fe2 O1S Fe1 116.9(2) 102 .
O1 Fe1 O1S Fe2 135.0 . 9
O1 Fe1 O1S Fe2 -135.0 8 9
O1 Fe1 O1S Fe2 45.0 10 9
O1 Fe1 O1S Fe2 -45.0 99 9
O2S Fe1 O1S Fe2 0(100) . 9
O1 Fe1 O1S Fe2 -135.0 . 99
O1 Fe1 O1S Fe2 -45.0 8 99
O1 Fe1 O1S Fe2 135.0 10 99
O1 Fe1 O1S Fe2 45.0 99 99
O2S Fe1 O1S Fe2 0(68) . 99
O1 Fe1 O1S Fe2 45.0 . 102
O1 Fe1 O1S Fe2 135.0 8 102
O1 Fe1 O1S Fe2 -45.0 10 102
O1 Fe1 O1S Fe2 -135.0 99 102
O2S Fe1 O1S Fe2 0(100) . 102
O1 Fe1 O1S Fe2 -45.0 . .
O1 Fe1 O1S Fe2 45.0 8 .
O1 Fe1 O1S Fe2 -135.0 10 .
O1 Fe1 O1S Fe2 135.0 99 .
O2S Fe1 O1S Fe2 0(68) . .

loop_
_platon_squeeze_void_nr
_platon_squeeze_void_average_x
_platon_squeeze_void_average_y
_platon_squeeze_void_average_z
_platon_squeeze_void_volume
_platon_squeeze_void_count_electrons
_platon_squeeze_void_content
1 -0.002 -0.004 -0.002 51769 10258 ' '
